data_7122296
loop_
_publ_author_name
'Iyer, Akila'
'Ahuja, Sapna'
'Jockusch, Steffen'
'Ugrinov, Angel'
'Sivaguru, Jayaraman'

_publ_section_title
;
 Conjugate addition from the excited state.
;
_journal_issue 78
_journal_name_full 'Chemical communications (Cambridge, England)'
_journal_page_first 11021
_journal_page_last 11024
_journal_paper_doi 10.1039/c8cc05924a
_journal_volume 54
_journal_year 2018
_chemical_formula_moiety 'C16 H18 N2 O3'
_chemical_formula_sum 'C16 H18 N2 O3'
_chemical_formula_weight 286.32
_space_group_crystal_system monoclinic
_space_group_IT_number 14
_space_group_name_Hall '-P 2yn'
_space_group_name_H-M_alt 'P 1 21/n 1'
_symmetry_space_group_name_Hall '-P 2yn'
_symmetry_space_group_name_H-M 'P 1 21/n 1'
_atom_sites_solution_hydrogens geom
_atom_sites_solution_primary direct
_audit_creation_date 2015-04-24
_audit_creation_method
;
Olex2 1.2
(compiled 2015.01.26 svn.r3150 for OlexSys, GUI svn.r4998)
;
_audit_update_record
;
2018-06-20 deposited with the CCDC.
2018-09-04 downloaded from the CCDC.
;
_cell_angle_alpha 90
_cell_angle_beta 105.2690(10)
_cell_angle_gamma 90
_cell_formula_units_Z 4
_cell_length_a 9.4606(3)
_cell_length_b 12.6354(4)
_cell_length_c 12.7086(4)
_cell_measurement_reflns_used 9873
_cell_measurement_temperature 100(2)
_cell_measurement_theta_max 66.579
_cell_measurement_theta_min 5.027
_cell_volume 1465.54(8)
_computing_cell_refinement 'SAINT v8.34A (Bruker, 2013)'
_computing_data_reduction 'SAINT v8.34A (Bruker, 2013)'
_computing_molecular_graphics 'Olex2 (Dolomanov et al., 2009)'
_computing_publication_material 'Olex2 (Dolomanov et al., 2009)'
_computing_structure_refinement 'XL (Sheldrick, 2008)'
_computing_structure_solution 'ShelXS (Sheldrick, 2008)'
_diffrn_ambient_temperature 99.99
_diffrn_measured_fraction_theta_full 1.000
_diffrn_measured_fraction_theta_max 1.000
_diffrn_measurement_device_type 'Bruker APEX-II CCD'
_diffrn_measurement_method '\f and \w scans'
_diffrn_radiation_type CuK\a
_diffrn_radiation_wavelength 1.54178
_diffrn_reflns_av_R_equivalents 0.0261
_diffrn_reflns_av_unetI/netI 0.0150
_diffrn_reflns_Laue_measured_fraction_full 1.000
_diffrn_reflns_Laue_measured_fraction_max 1.000
_diffrn_reflns_limit_h_max 11
_diffrn_reflns_limit_h_min -11
_diffrn_reflns_limit_k_max 14
_diffrn_reflns_limit_k_min -15
_diffrn_reflns_limit_l_max 15
_diffrn_reflns_limit_l_min -12
_diffrn_reflns_number 18979
_diffrn_reflns_point_group_measured_fraction_full 1.000
_diffrn_reflns_point_group_measured_fraction_max 1.000
_diffrn_reflns_theta_full 66.642
_diffrn_reflns_theta_max 66.642
_diffrn_reflns_theta_min 5.026
_diffrn_standards_number 0
_exptl_absorpt_coefficient_mu 0.739
_exptl_absorpt_correction_T_max 0.7528
_exptl_absorpt_correction_T_min 0.6604
_exptl_absorpt_correction_type multi-scan
_exptl_absorpt_process_details
;
SADABS-2014/2 (Bruker,2014/2) was used for absorption correction.
wR2(int) was 0.0677 before and 0.0396 after correction.
The Ratio of minimum to maximum transmission is 0.8773.
The \l/2 correction factor is 0.00150.
;
_exptl_crystal_colour colourless
_exptl_crystal_density_diffrn 1.298
_exptl_crystal_description plate
_exptl_crystal_F_000 608
_exptl_crystal_size_max 0.29
_exptl_crystal_size_mid 0.28
_exptl_crystal_size_min 0.06
_refine_diff_density_max 0.204
_refine_diff_density_min -0.260
_refine_diff_density_rms 0.048
_refine_ls_extinction_method none
_refine_ls_goodness_of_fit_ref 1.095
_refine_ls_hydrogen_treatment constr
_refine_ls_matrix_type full
_refine_ls_number_parameters 193
_refine_ls_number_reflns 2582
_refine_ls_number_restraints 0
_refine_ls_restrained_S_all 1.095
_refine_ls_R_factor_all 0.0356
_refine_ls_R_factor_gt 0.0340
_refine_ls_shift/su_max 0.000
_refine_ls_shift/su_mean 0.000
_refine_ls_structure_factor_coef Fsqd
_refine_ls_weighting_details 'w=1/[\s^2^(Fo^2^)+(0.0437P)^2^+0.5082P] where P=(Fo^2^+2Fc^2^)/3'
_refine_ls_weighting_scheme calc
_refine_ls_wR_factor_gt 0.0861
_refine_ls_wR_factor_ref 0.0875
_reflns_Friedel_coverage 0.000
_reflns_number_gt 2429
_reflns_number_total 2582
_reflns_threshold_expression 'I > 2\s(I)'
_cod_data_source_file c8cc05924a2.cif
_cod_data_source_block 1e
_cod_depositor_comments 'Adding full bibliography for 7122294--7122301.cif.'
_cod_database_code 7122296
_shelx_space_group_comment
;
The symmetry employed for this shelxl refinement is uniquely defined
by the following loop, which should always be used as a source of
symmetry information in preference to the above space-group names.
They are only intended as comments.
;
_shelx_estimated_absorpt_t_max 0.957
_shelx_estimated_absorpt_t_min 0.814
_olex2_refinement_description
;
1. Fixed Uiso
 At 1.2 times of:
  All C(H) groups, All C(H,H) groups
 At 1.5 times of:
  All C(H,H,H) groups
2.a Secondary CH2 refined with riding coordinates:
 C16(H16A,H16B)
2.b Aromatic/amide H refined with riding coordinates:
 C5(H5), C6(H6), C7(H7), C13(H13), C14(H14)
2.c X=CH2 refined with riding coordinates:
 C11(H11A,H11B)
2.d Idealised Me refined as rotating group:
 C1(H1A,H1B,H1C), C8(H8A,H8B,H8C), C12(H12A,H12B,H12C)
;
_shelx_shelxl_version_number 2014/7
_olex2_submission_special_instructions 'No special instructions were received'

loop_
_space_group_symop_operation_xyz
'x, y, z'
'-x+1/2, y+1/2, -z+1/2'
'-x, -y, -z'
'x-1/2, -y-1/2, z-1/2'

loop_
_atom_site_label
_atom_site_type_symbol
_atom_site_fract_x
_atom_site_fract_y
_atom_site_fract_z
_atom_site_U_iso_or_equiv
_atom_site_adp_type
_atom_site_occupancy
_atom_site_site_symmetry_order
_atom_site_calc_flag
_atom_site_refinement_flags_posn
O1 O 0.09148(9) -0.02579(7) 0.86460(7) 0.0236(2) Uani 1 1 d .
O2 O 0.18087(9) 0.25705(7) 0.98089(7) 0.0256(2) Uani 1 1 d .
O3 O -0.01066(10) 0.31255(7) 0.74437(7) 0.0270(2) Uani 1 1 d .
N1 N 0.06975(10) 0.14613(7) 0.80388(8) 0.0174(2) Uani 1 1 d .
N2 N 0.21869(10) 0.17010(8) 0.83485(8) 0.0179(2) Uani 1 1 d .
C1 C -0.22196(14) 0.01084(12) 0.86594(11) 0.0295(3) Uani 1 1 d .
H1A H -0.1890 -0.0616 0.8865 0.044 Uiso 1 1 calc GR
H1B H -0.3287 0.0115 0.8367 0.044 Uiso 1 1 calc GR
H1C H -0.1942 0.0567 0.9303 0.044 Uiso 1 1 calc GR
C2 C -0.15023(12) 0.05121(9) 0.77918(9) 0.0192(3) Uani 1 1 d .
C3 C 0.01583(12) 0.04778(9) 0.82340(9) 0.0176(2) Uani 1 1 d .
C4 C 0.29651(12) 0.15316(9) 0.75281(9) 0.0168(2) Uani 1 1 d .
C5 C 0.31475(12) 0.05044(9) 0.71980(9) 0.0199(3) Uani 1 1 d .
H5 H 0.2812 -0.0079 0.7538 0.024 Uiso 1 1 calc R
C6 C 0.38256(13) 0.03374(10) 0.63657(10) 0.0216(3) Uani 1 1 d .
H6 H 0.3935 -0.0362 0.6123 0.026 Uiso 1 1 calc R
C7 C 0.43435(12) 0.11923(10) 0.58880(9) 0.0209(3) Uani 1 1 d .
H7 H 0.4809 0.1076 0.5320 0.025 Uiso 1 1 calc R
C8 C -0.19059(14) -0.02132(11) 0.67889(11) 0.0292(3) Uani 1 1 d .
H8A H -0.1474 0.0065 0.6224 0.044 Uiso 1 1 calc GR
H8B H -0.2974 -0.0242 0.6506 0.044 Uiso 1 1 calc GR
H8C H -0.1528 -0.0927 0.6996 0.044 Uiso 1 1 calc GR
C9 C 0.26606(13) 0.22750(9) 0.93016(9) 0.0184(3) Uani 1 1 d .
C10 C 0.42866(13) 0.24517(10) 0.96920(9) 0.0207(3) Uani 1 1 d .
C11 C 0.47879(15) 0.34418(11) 0.98442(10) 0.0272(3) Uani 1 1 d .
H11A H 0.5804 0.3569 1.0147 0.033 Uiso 1 1 calc R
H11B H 0.4129 0.4020 0.9649 0.033 Uiso 1 1 calc R
C12 C 0.52135(14) 0.14869(11) 0.99656(11) 0.0304(3) Uani 1 1 d .
H12A H 0.6247 0.1693 1.0211 0.046 Uiso 1 1 calc GR
H12B H 0.5064 0.1037 0.9318 0.046 Uiso 1 1 calc GR
H12C H 0.4940 0.1095 1.0548 0.046 Uiso 1 1 calc GR
C13 C 0.34746(12) 0.23889(9) 0.70528(9) 0.0189(3) Uani 1 1 d .
H13 H 0.3341 0.3089 0.7282 0.023 Uiso 1 1 calc R
C14 C 0.41828(13) 0.22139(10) 0.62379(9) 0.0205(3) Uani 1 1 d .
H14 H 0.4557 0.2795 0.5921 0.025 Uiso 1 1 calc R
C15 C -0.03766(13) 0.22246(9) 0.76269(9) 0.0199(3) Uani 1 1 d .
C16 C -0.18321(13) 0.16825(10) 0.74920(11) 0.0243(3) Uani 1 1 d .
H16A H -0.2435 0.1747 0.6729 0.029 Uiso 1 1 calc R
H16B H -0.2373 0.2007 0.7979 0.029 Uiso 1 1 calc R

loop_
_atom_site_aniso_label
_atom_site_aniso_U_11
_atom_site_aniso_U_22
_atom_site_aniso_U_33
_atom_site_aniso_U_23
_atom_site_aniso_U_13
_atom_site_aniso_U_12
O1 0.0232(4) 0.0191(4) 0.0283(5) 0.0035(3) 0.0064(4) 0.0024(3)
O2 0.0225(5) 0.0319(5) 0.0237(5) -0.0068(4) 0.0085(4) 0.0008(4)
O3 0.0299(5) 0.0187(5) 0.0309(5) 0.0029(4) 0.0055(4) 0.0007(4)
N1 0.0133(5) 0.0176(5) 0.0210(5) -0.0012(4) 0.0040(4) -0.0014(4)
N2 0.0131(5) 0.0205(5) 0.0204(5) -0.0035(4) 0.0049(4) -0.0029(4)
C1 0.0241(6) 0.0391(8) 0.0287(7) 0.0019(6) 0.0128(5) -0.0035(6)
C2 0.0161(6) 0.0218(6) 0.0196(6) -0.0021(5) 0.0047(4) -0.0025(4)
C3 0.0191(6) 0.0183(6) 0.0164(5) -0.0020(4) 0.0064(4) -0.0017(5)
C4 0.0127(5) 0.0200(6) 0.0168(5) -0.0020(4) 0.0023(4) 0.0000(4)
C5 0.0191(6) 0.0179(6) 0.0225(6) -0.0010(4) 0.0053(5) -0.0015(4)
C6 0.0210(6) 0.0196(6) 0.0244(6) -0.0047(5) 0.0062(5) 0.0012(5)
C7 0.0172(6) 0.0261(6) 0.0197(6) -0.0022(5) 0.0055(5) 0.0007(5)
C8 0.0256(7) 0.0353(7) 0.0253(7) -0.0099(5) 0.0044(5) -0.0033(5)
C9 0.0206(6) 0.0165(6) 0.0181(6) -0.0004(4) 0.0050(5) -0.0003(4)
C10 0.0199(6) 0.0268(6) 0.0157(6) -0.0037(4) 0.0050(5) -0.0022(5)
C11 0.0264(7) 0.0295(7) 0.0242(6) -0.0008(5) 0.0040(5) -0.0065(5)
C12 0.0214(6) 0.0348(8) 0.0317(7) -0.0100(6) 0.0010(5) 0.0042(5)
C13 0.0177(6) 0.0175(6) 0.0204(6) -0.0017(4) 0.0027(5) 0.0001(4)
C14 0.0188(6) 0.0214(6) 0.0208(6) 0.0012(5) 0.0041(5) -0.0019(4)
C15 0.0209(6) 0.0199(6) 0.0183(6) -0.0016(4) 0.0040(5) 0.0017(5)
C16 0.0174(6) 0.0244(7) 0.0296(7) 0.0005(5) 0.0033(5) 0.0022(5)

loop_
_atom_type_symbol
_atom_type_description
_atom_type_scat_dispersion_real
_atom_type_scat_dispersion_imag
_atom_type_scat_source
C C 0.0181 0.0091 'International Tables Vol C Tables 4.2.6.8 and 6.1.1.4'
H H 0.0000 0.0000 'International Tables Vol C Tables 4.2.6.8 and 6.1.1.4'
N N 0.0311 0.0180 'International Tables Vol C Tables 4.2.6.8 and 6.1.1.4'
O O 0.0492 0.0322 'International Tables Vol C Tables 4.2.6.8 and 6.1.1.4'

loop_
_geom_angle_atom_site_label_1
_geom_angle_atom_site_label_2
_geom_angle_atom_site_label_3
_geom_angle
N2 N1 C15 122.48(9)
C3 N1 N2 122.37(9)
C3 N1 C15 114.74(9)
N1 N2 C4 115.76(9)
C9 N2 N1 115.62(9)
C9 N2 C4 127.04(9)
H1A C1 H1B 109.5
H1A C1 H1C 109.5
H1B C1 H1C 109.5
C2 C1 H1A 109.5
C2 C1 H1B 109.5
C2 C1 H1C 109.5
C1 C2 C8 109.86(10)
C1 C2 C16 113.60(10)
C3 C2 C1 109.60(9)
C3 C2 C8 107.24(9)
C3 C2 C16 103.94(9)
C8 C2 C16 112.25(10)
O1 C3 N1 124.27(10)
O1 C3 C2 128.23(10)
N1 C3 C2 107.45(9)
C5 C4 N2 119.01(10)
C13 C4 N2 120.08(10)
C13 C4 C5 120.88(10)
C4 C5 H5 120.3
C4 C5 C6 119.39(11)
C6 C5 H5 120.3
C5 C6 H6 120.0
C7 C6 C5 120.05(11)
C7 C6 H6 120.0
C6 C7 H7 119.9
C14 C7 C6 120.15(11)
C14 C7 H7 119.9
C2 C8 H8A 109.5
C2 C8 H8B 109.5
C2 C8 H8C 109.5
H8A C8 H8B 109.5
H8A C8 H8C 109.5
H8B C8 H8C 109.5
O2 C9 N2 121.26(11)
O2 C9 C10 122.88(10)
N2 C9 C10 115.78(10)
C11 C10 C9 118.74(11)
C11 C10 C12 124.70(12)
C12 C10 C9 116.37(10)
C10 C11 H11A 120.0
C10 C11 H11B 120.0
H11A C11 H11B 120.0
C10 C12 H12A 109.5
C10 C12 H12B 109.5
C10 C12 H12C 109.5
H12A C12 H12B 109.5
H12A C12 H12C 109.5
H12B C12 H12C 109.5
C4 C13 H13 120.3
C4 C13 C14 119.39(11)
C14 C13 H13 120.3
C7 C14 C13 120.11(11)
C7 C14 H14 119.9
C13 C14 H14 119.9
O3 C15 N1 123.68(11)
O3 C15 C16 129.97(11)
N1 C15 C16 106.34(10)
C2 C16 H16A 110.4
C2 C16 H16B 110.4
C15 C16 C2 106.80(9)
C15 C16 H16A 110.4
C15 C16 H16B 110.4
H16A C16 H16B 108.6

loop_
_geom_bond_atom_site_label_1
_geom_bond_atom_site_label_2
_geom_bond_distance
O1 C3 1.2054(14)
O2 C9 1.2158(14)
O3 C15 1.2028(15)
N1 N2 1.3928(13)
N1 C3 1.3902(15)
N1 C15 1.3987(15)
N2 C4 1.4419(14)
N2 C9 1.3813(15)
C1 H1A 0.9800
C1 H1B 0.9800
C1 H1C 0.9800
C1 C2 1.5267(16)
C2 C3 1.5235(15)
C2 C8 1.5342(16)
C2 C16 1.5385(17)
C4 C5 1.3887(16)
C4 C13 1.3870(16)
C5 H5 0.9500
C5 C6 1.3901(17)
C6 H6 0.9500
C6 C7 1.3900(17)
C7 H7 0.9500
C7 C14 1.3866(17)
C8 H8A 0.9800
C8 H8B 0.9800
C8 H8C 0.9800
C9 C10 1.5034(16)
C10 C11 1.3339(18)
C10 C12 1.4884(18)
C11 H11A 0.9500
C11 H11B 0.9500
C12 H12A 0.9800
C12 H12B 0.9800
C12 H12C 0.9800
C13 H13 0.9500
C13 C14 1.3914(16)
C14 H14 0.9500
C15 C16 1.5068(17)
C16 H16A 0.9900
C16 H16B 0.9900

loop_
_geom_torsion_atom_site_label_1
_geom_torsion_atom_site_label_2
_geom_torsion_atom_site_label_3
_geom_torsion_atom_site_label_4
_geom_torsion
O2 C9 C10 C11 -60.20(17)
O2 C9 C10 C12 115.04(13)
O3 C15 C16 C2 176.79(12)
N1 N2 C4 C5 -67.42(13)
N1 N2 C4 C13 110.32(12)
N1 N2 C9 O2 -2.01(16)
N1 N2 C9 C10 174.74(9)
N1 C15 C16 C2 -3.73(13)
N2 N1 C3 O1 -2.70(17)
N2 N1 C3 C2 179.70(9)
N2 N1 C15 O3 4.74(17)
N2 N1 C15 C16 -174.78(10)
N2 C4 C5 C6 176.51(10)
N2 C4 C13 C14 -177.98(10)
N2 C9 C10 C11 123.11(12)
N2 C9 C10 C12 -61.64(14)
C1 C2 C3 O1 52.26(16)
C1 C2 C3 N1 -130.26(10)
C1 C2 C16 C15 126.41(11)
C3 N1 N2 C4 93.38(12)
C3 N1 N2 C9 -99.90(12)
C3 N1 C15 O3 177.57(11)
C3 N1 C15 C16 -1.95(13)
C3 C2 C16 C15 7.36(12)
C4 N2 C9 O2 162.97(11)
C4 N2 C9 C10 -20.29(16)
C4 C5 C6 C7 1.43(17)
C4 C13 C14 C7 1.57(17)
C5 C4 C13 C14 -0.28(17)
C5 C6 C7 C14 -0.15(17)
C6 C7 C14 C13 -1.37(17)
C8 C2 C3 O1 -66.95(15)
C8 C2 C3 N1 110.53(11)
C8 C2 C16 C15 -108.20(11)
C9 N2 C4 C5 127.62(12)
C9 N2 C4 C13 -54.64(16)
C13 C4 C5 C6 -1.22(17)
C15 N1 N2 C4 -94.33(12)
C15 N1 N2 C9 72.39(13)
C15 N1 C3 O1 -175.54(11)
C15 N1 C3 C2 6.86(13)
C16 C2 C3 O1 174.01(11)
C16 C2 C3 N1 -8.51(12)
